data_4069229
loop_
_publ_author_name
'Kenward, Alyson L.'
'Piers, Warren E.'
'Parvez, Masood'

_publ_section_title
;
 Low-Coordinate Organoyttrium Complexes Supported by \b-Diketiminato
 Ligands
;
_journal_issue 10
_journal_name_full Organometallics
_journal_page_first 3012
_journal_paper_doi 10.1021/om900082d
_journal_volume 28
_journal_year 2009
_chemical_formula_sum 'C49 H67 N2 Y'
_chemical_formula_weight 772.96
_chemical_name_systematic
;
 ?
;
_space_group_IT_number 14
_symmetry_cell_setting monoclinic
_symmetry_space_group_name_Hall '-P 2ybc'
_symmetry_space_group_name_H-M 'P 1 21/c 1'
_atom_sites_solution_hydrogens geom
_atom_sites_solution_primary direct
_atom_sites_solution_secondary difmap
_cell_angle_alpha 90.00
_cell_angle_beta 91.707(12)
_cell_angle_gamma 90.00
_cell_formula_units_Z 4
_cell_length_a 12.797(4)
_cell_length_b 11.824(2)
_cell_length_c 28.527(9)
_cell_measurement_reflns_used 16979
_cell_measurement_temperature 173(2)
_cell_measurement_theta_max 27.5
_cell_measurement_theta_min 1.9
_cell_volume 4315(2)
_computing_cell_refinement 'HKL DENZO (Otwinowski & Minor, 1997)'
_computing_data_collection 'COLLECT (Hooft, 1998)'
_computing_data_reduction 'SCALEPACK (Otwinowski & Minor, 1997)'
_computing_molecular_graphics 'ORTEPII (Johnson, 1976)'
_computing_publication_material 'SHELXL-97 (Sheldrick, 1997)'
_computing_structure_refinement 'SHELXL-97 (Sheldrick, 1997)'
_computing_structure_solution 'SAPI91 (Fan, 1991)'
_diffrn_ambient_temperature 173(2)
_diffrn_measured_fraction_theta_full 0.983
_diffrn_measured_fraction_theta_max 0.983
_diffrn_measurement_device_type 'Nonius KappaCCD'
_diffrn_measurement_method ' \w and \f '
_diffrn_radiation_monochromator graphite
_diffrn_radiation_source 'fine-focus sealed tube'
_diffrn_radiation_type MoK\a
_diffrn_radiation_wavelength 0.71073
_diffrn_reflns_av_R_equivalents 0.0631
_diffrn_reflns_av_sigmaI/netI 0.0962
_diffrn_reflns_limit_h_max 16
_diffrn_reflns_limit_h_min -16
_diffrn_reflns_limit_k_max 15
_diffrn_reflns_limit_k_min -13
_diffrn_reflns_limit_l_max 36
_diffrn_reflns_limit_l_min -36
_diffrn_reflns_number 16979
_diffrn_reflns_theta_full 27.52
_diffrn_reflns_theta_max 27.52
_diffrn_reflns_theta_min 1.86
_exptl_absorpt_coefficient_mu 1.385
_exptl_absorpt_correction_T_max 0.8854
_exptl_absorpt_correction_T_min 0.7321
_exptl_absorpt_correction_type multi-scan
_exptl_absorpt_process_details 'SORTAV: (Blessing, 1997)'
_exptl_crystal_colour yellow
_exptl_crystal_density_diffrn 1.190
_exptl_crystal_density_meas ?
_exptl_crystal_density_method 'not measured'
_exptl_crystal_description prism
_exptl_crystal_F_000 1656
_exptl_crystal_size_max 0.24
_exptl_crystal_size_mid 0.10
_exptl_crystal_size_min 0.09
_refine_diff_density_max 0.738
_refine_diff_density_min -0.430
_refine_diff_density_rms 0.066
_refine_ls_extinction_method none
_refine_ls_goodness_of_fit_ref 1.017
_refine_ls_hydrogen_treatment constr
_refine_ls_matrix_type full
_refine_ls_number_parameters 483
_refine_ls_number_reflns 9759
_refine_ls_number_restraints 0
_refine_ls_restrained_S_all 1.017
_refine_ls_R_factor_all 0.1227
_refine_ls_R_factor_gt 0.0612
_refine_ls_shift/su_max 0.002
_refine_ls_shift/su_mean 0.000
_refine_ls_structure_factor_coef Fsqd
_refine_ls_weighting_details 'calc w=1/[\s^2^(Fo^2^)+(0.047P)^2^+3.94P] where P=(Fo^2^+2Fc^2^)/3'
_refine_ls_weighting_scheme calc
_refine_ls_wR_factor_gt 0.1131
_refine_ls_wR_factor_ref 0.1372
_reflns_number_gt 5984
_reflns_number_total 9759
_reflns_threshold_expression >2sigma(I)
_cod_data_source_file om900082d_si_004.cif
_cod_data_source_block Compound_I
_cod_depositor_comments
;
The following automatic conversions were performed:

'_symmetry_cell_setting' value 'Monoclinic' changed to 'monoclinic'
according to /home/saulius/struct/CIF-dictionaries/cif_core.dic
dictionary named 'cif_core.dic' version 2.4.2 from 2011-04-26.

Automatic conversion script
Id: cif_fix_values 1715 2011-07-08 13:25:40Z adriana 

The following automatic conversions were performed:

'_exptl_crystal_density_meas' value 'not measured' was changed to '?'
- the value is perceived as not measured.

Automatic conversion script
Id: cif_fix_values 3008 2015-01-20 13:52:24Z robertas 
;
_cod_original_sg_symbol_H-M 'P 21/c'
_cod_database_code 4069229

loop_
_symmetry_equiv_pos_as_xyz
'x, y, z'
'-x, y+1/2, -z+1/2'
'-x, -y, -z'
'x, -y-1/2, z-1/2'

loop_
_atom_site_label
_atom_site_type_symbol
_atom_site_fract_x
_atom_site_fract_y
_atom_site_fract_z
_atom_site_U_iso_or_equiv
_atom_site_adp_type
_atom_site_occupancy
_atom_site_symmetry_multiplicity
_atom_site_calc_flag
_atom_site_refinement_flags
Y1 Y 0.16354(3) 0.20568(3) 0.603091(12) 0.03145(11) Uani 1 1 d .
N1 N 0.3148(2) 0.2809(2) 0.63294(10) 0.0295(6) Uani 1 1 d .
N2 N 0.0764(2) 0.3382(2) 0.64343(10) 0.0302(6) Uani 1 1 d .
C1 C 0.1169(4) 0.0518(3) 0.65268(17) 0.0641(13) Uani 1 1 d .
H1A H 0.1496 0.0562 0.6845 0.077 Uiso 1 1 calc R
H1B H 0.0405 0.0404 0.6543 0.077 Uiso 1 1 calc R
C2 C 0.0968(3) 0.2308(3) 0.52106(13) 0.0408(9) Uani 1 1 d .
H2A H 0.0562 0.1621 0.5127 0.049 Uiso 1 1 calc R
H2B H 0.0465 0.2944 0.5212 0.049 Uiso 1 1 calc R
C3 C 0.4111(3) 0.4706(3) 0.62177(13) 0.0381(9) Uani 1 1 d .
C4 C 0.3138(3) 0.3911(3) 0.62374(11) 0.0290(8) Uani 1 1 d .
C5 C 0.2175(3) 0.4488(3) 0.61477(12) 0.0317(8) Uani 1 1 d .
H5 H 0.2259 0.5108 0.5940 0.038 Uiso 1 1 calc R
C6 C 0.1129(3) 0.4384(3) 0.62852(11) 0.0301(8) Uani 1 1 d .
C7 C 0.0468(3) 0.5475(3) 0.61944(13) 0.0386(9) Uani 1 1 d .
C8 C 0.4043(3) 0.2081(3) 0.64170(12) 0.0325(8) Uani 1 1 d .
C9 C 0.4562(3) 0.1626(3) 0.60292(13) 0.0336(8) Uani 1 1 d .
C10 C 0.5362(3) 0.0857(3) 0.61190(14) 0.0432(10) Uani 1 1 d .
H10 H 0.5714 0.0532 0.5863 0.052 Uiso 1 1 calc R
C11 C 0.5657(3) 0.0553(3) 0.65667(15) 0.0492(11) Uani 1 1 d .
H11 H 0.6224 0.0045 0.6620 0.059 Uiso 1 1 calc R
C12 C 0.5134(3) 0.0984(3) 0.69380(15) 0.0476(10) Uani 1 1 d .
H12 H 0.5345 0.0767 0.7247 0.057 Uiso 1 1 calc R
C13 C 0.4303(3) 0.1729(3) 0.68768(13) 0.0398(9) Uani 1 1 d .
C14 C 0.3380(4) 0.1157(4) 0.76115(14) 0.0582(12) Uani 1 1 d .
H14A H 0.2964 0.1451 0.7867 0.070 Uiso 1 1 calc R
H14B H 0.4003 0.0776 0.7742 0.070 Uiso 1 1 calc R
H14C H 0.2961 0.0617 0.7425 0.070 Uiso 1 1 calc R
C15 C 0.3712(4) 0.2135(3) 0.72988(14) 0.0533(11) Uani 1 1 d .
H15 H 0.3068 0.2540 0.7183 0.064 Uiso 1 1 calc R
C16 C 0.4383(5) 0.2967(4) 0.75909(17) 0.0889(18) Uani 1 1 d .
H16A H 0.4003 0.3198 0.7868 0.107 Uiso 1 1 calc R
H16B H 0.4536 0.3634 0.7401 0.107 Uiso 1 1 calc R
H16C H 0.5040 0.2599 0.7690 0.107 Uiso 1 1 calc R
C17 C 0.3717(3) 0.0906(3) 0.52846(14) 0.0447(10) Uani 1 1 d .
H17A H 0.3542 0.1095 0.4957 0.054 Uiso 1 1 calc R
H17B H 0.3077 0.0719 0.5448 0.054 Uiso 1 1 calc R
H17C H 0.4191 0.0254 0.5295 0.054 Uiso 1 1 calc R
C18 C 0.4251(3) 0.1914(3) 0.55231(12) 0.0366(8) Uani 1 1 d .
H18 H 0.3741 0.2555 0.5526 0.044 Uiso 1 1 calc R
C19 C 0.5185(3) 0.2276(3) 0.52344(14) 0.0490(10) Uani 1 1 d .
H19A H 0.4939 0.2506 0.4920 0.059 Uiso 1 1 calc R
H19B H 0.5672 0.1641 0.5209 0.059 Uiso 1 1 calc R
H19C H 0.5543 0.2914 0.5389 0.059 Uiso 1 1 calc R
C20 C -0.0143(3) 0.3257(3) 0.67189(13) 0.0334(8) Uani 1 1 d .
C21 C -0.0035(3) 0.3515(3) 0.72005(13) 0.0378(9) Uani 1 1 d .
C22 C -0.0914(3) 0.3425(3) 0.74754(15) 0.0492(11) Uani 1 1 d .
H22 H -0.0857 0.3610 0.7799 0.059 Uiso 1 1 calc R
C23 C -0.1861(3) 0.3072(3) 0.72877(16) 0.0534(11) Uani 1 1 d .
H23 H -0.2457 0.3051 0.7478 0.064 Uiso 1 1 calc R
C24 C -0.1946(3) 0.2750(3) 0.68251(15) 0.0474(10) Uani 1 1 d .
H24 H -0.2596 0.2474 0.6703 0.057 Uiso 1 1 calc R
C25 C -0.1087(3) 0.2821(3) 0.65298(13) 0.0366(8) Uani 1 1 d .
C26 C -0.2019(4) 0.3204(4) 0.57475(18) 0.0788(16) Uani 1 1 d .
H26A H -0.2040 0.2971 0.5418 0.095 Uiso 1 1 calc R
H26B H -0.1801 0.3997 0.5771 0.095 Uiso 1 1 calc R
H26C H -0.2715 0.3118 0.5877 0.095 Uiso 1 1 calc R
C27 C -0.1238(3) 0.2462(3) 0.60234(14) 0.0431(9) Uani 1 1 d .
H27 H -0.0547 0.2529 0.5871 0.052 Uiso 1 1 calc R
C28 C -0.1590(4) 0.1239(4) 0.59791(17) 0.0634(13) Uani 1 1 d .
H28A H -0.1558 0.1000 0.5651 0.076 Uiso 1 1 calc R
H28B H -0.2310 0.1170 0.6083 0.076 Uiso 1 1 calc R
H28C H -0.1130 0.0758 0.6174 0.076 Uiso 1 1 calc R
C29 C 0.1060(4) 0.5077(4) 0.75729(19) 0.0766(15) Uani 1 1 d .
H29A H 0.1745 0.5235 0.7721 0.092 Uiso 1 1 calc R
H29B H 0.0510 0.5243 0.7795 0.092 Uiso 1 1 calc R
H29C H 0.0962 0.5553 0.7294 0.092 Uiso 1 1 calc R
C30 C 0.1002(3) 0.3845(3) 0.74324(13) 0.0459(10) Uani 1 1 d .
H30 H 0.1555 0.3715 0.7198 0.055 Uiso 1 1 calc R
C31 C 0.1264(4) 0.3110(4) 0.78504(18) 0.0793(16) Uani 1 1 d .
H31A H 0.1959 0.3311 0.7978 0.095 Uiso 1 1 calc R
H31B H 0.1260 0.2315 0.7754 0.095 Uiso 1 1 calc R
H31C H 0.0744 0.3227 0.8091 0.095 Uiso 1 1 calc R
C32 C 0.5175(3) 0.4170(3) 0.63465(15) 0.0457(10) Uani 1 1 d .
H32A H 0.5719 0.4753 0.6345 0.055 Uiso 1 1 calc R
H32B H 0.5334 0.3582 0.6117 0.055 Uiso 1 1 calc R
H32C H 0.5150 0.3833 0.6660 0.055 Uiso 1 1 calc R
C33 C 0.3956(3) 0.5676(3) 0.65671(16) 0.0549(11) Uani 1 1 d .
H33A H 0.4578 0.6159 0.6577 0.066 Uiso 1 1 calc R
H33B H 0.3845 0.5363 0.6880 0.066 Uiso 1 1 calc R
H33C H 0.3345 0.6125 0.6467 0.066 Uiso 1 1 calc R
C34 C 0.4183(3) 0.5187(3) 0.57160(14) 0.0486(10) Uani 1 1 d .
H34A H 0.4792 0.5688 0.5701 0.058 Uiso 1 1 calc R
H34B H 0.3547 0.5616 0.5636 0.058 Uiso 1 1 calc R
H34C H 0.4256 0.4564 0.5493 0.058 Uiso 1 1 calc R
C35 C 0.1052(3) 0.6542(3) 0.63726(17) 0.0587(13) Uani 1 1 d .
H35A H 0.0598 0.7204 0.6331 0.070 Uiso 1 1 calc R
H35B H 0.1687 0.6647 0.6194 0.070 Uiso 1 1 calc R
H35C H 0.1242 0.6451 0.6706 0.070 Uiso 1 1 calc R
C36 C -0.0612(3) 0.5522(3) 0.64134(14) 0.0437(10) Uani 1 1 d .
H36A H -0.0962 0.6229 0.6323 0.052 Uiso 1 1 calc R
H36B H -0.0530 0.5487 0.6756 0.052 Uiso 1 1 calc R
H36C H -0.1033 0.4879 0.6302 0.052 Uiso 1 1 calc R
C37 C 0.0309(4) 0.5561(4) 0.56589(14) 0.0630(13) Uani 1 1 d .
H37A H -0.0066 0.6262 0.5580 0.076 Uiso 1 1 calc R
H37B H -0.0099 0.4912 0.5544 0.076 Uiso 1 1 calc R
H37C H 0.0991 0.5566 0.5512 0.076 Uiso 1 1 calc R
C38 C 0.1672(3) -0.0284(3) 0.62261(15) 0.0448(10) Uani 1 1 d .
C39 C 0.1238(4) -0.0607(4) 0.58000(18) 0.0619(13) Uani 1 1 d .
H39 H 0.0567 -0.0324 0.5710 0.074 Uiso 1 1 calc R
C40 C 0.1732(5) -0.1319(5) 0.55008(19) 0.0760(15) Uani 1 1 d .
H40 H 0.1387 -0.1537 0.5215 0.091 Uiso 1 1 calc R
C41 C 0.2698(5) -0.1719(4) 0.5603(2) 0.0694(14) Uani 1 1 d .
H41 H 0.3028 -0.2211 0.5390 0.083 Uiso 1 1 calc R
C42 C 0.3207(4) -0.1411(4) 0.6017(2) 0.0703(15) Uani 1 1 d .
H42 H 0.3890 -0.1687 0.6089 0.084 Uiso 1 1 calc R
C43 C 0.2703(4) -0.0681(3) 0.63333(17) 0.0581(12) Uani 1 1 d .
H43 H 0.3052 -0.0457 0.6617 0.070 Uiso 1 1 calc R
C44 C 0.1650(3) 0.2510(3) 0.48442(13) 0.0394(9) Uani 1 1 d .
C45 C 0.1763(3) 0.1724(3) 0.44797(14) 0.0472(10) Uani 1 1 d .
H45 H 0.1348 0.1057 0.4477 0.057 Uiso 1 1 calc R
C46 C 0.2460(4) 0.1888(4) 0.41236(15) 0.0589(12) Uani 1 1 d .
H46 H 0.2516 0.1331 0.3886 0.071 Uiso 1 1 calc R
C47 C 0.3073(4) 0.2842(4) 0.41080(16) 0.0624(13) Uani 1 1 d .
H47 H 0.3557 0.2943 0.3865 0.075 Uiso 1 1 calc R
C48 C 0.2971(3) 0.3650(4) 0.44516(16) 0.0568(12) Uani 1 1 d .
H48 H 0.3375 0.4322 0.4442 0.068 Uiso 1 1 calc R
C49 C 0.2285(3) 0.3486(3) 0.48087(14) 0.0462(10) Uani 1 1 d .
H49 H 0.2236 0.4055 0.5042 0.055 Uiso 1 1 calc R

loop_
_atom_site_aniso_label
_atom_site_aniso_U_11
_atom_site_aniso_U_22
_atom_site_aniso_U_33
_atom_site_aniso_U_23
_atom_site_aniso_U_13
_atom_site_aniso_U_12
Y1 0.0323(2) 0.03069(17) 0.03141(19) -0.00241(16) 0.00124(13) -0.00171(15)
N1 0.0277(15) 0.0303(15) 0.0305(15) 0.0050(12) -0.0001(12) 0.0007(12)
N2 0.0303(17) 0.0314(14) 0.0290(16) -0.0005(12) 0.0016(13) 0.0003(12)
C1 0.067(3) 0.051(3) 0.074(3) 0.013(2) 0.013(3) -0.006(2)
C2 0.026(2) 0.042(2) 0.054(2) 0.0228(18) -0.0098(18) -0.0030(15)
C3 0.035(2) 0.0344(19) 0.045(2) 0.0035(17) -0.0056(17) -0.0065(16)
C4 0.030(2) 0.0330(18) 0.0234(18) 0.0004(14) -0.0009(15) -0.0038(14)
C5 0.037(2) 0.0287(17) 0.029(2) 0.0053(15) 0.0001(16) -0.0017(15)
C6 0.040(2) 0.0270(17) 0.0227(18) -0.0002(14) 0.0001(15) 0.0011(15)
C7 0.043(2) 0.0326(19) 0.040(2) 0.0057(16) 0.0079(18) 0.0082(16)
C8 0.0254(18) 0.0312(17) 0.041(2) 0.0059(17) -0.0056(15) -0.0062(15)
C9 0.027(2) 0.0344(18) 0.040(2) 0.0095(16) -0.0012(16) -0.0024(15)
C10 0.039(2) 0.043(2) 0.048(3) 0.0054(18) 0.0022(19) 0.0030(17)
C11 0.038(2) 0.048(2) 0.060(3) 0.013(2) -0.005(2) 0.0135(18)
C12 0.047(3) 0.051(2) 0.044(2) 0.011(2) -0.012(2) 0.0044(19)
C13 0.044(2) 0.038(2) 0.037(2) 0.0095(16) -0.0065(18) 0.0005(16)
C14 0.067(3) 0.070(3) 0.038(2) 0.003(2) 0.000(2) 0.000(2)
C15 0.077(3) 0.048(2) 0.034(2) 0.007(2) -0.003(2) 0.013(2)
C16 0.159(6) 0.056(3) 0.052(3) -0.009(3) 0.016(3) -0.019(3)
C17 0.040(2) 0.052(2) 0.043(2) 0.0028(19) 0.0013(19) 0.0022(18)
C18 0.036(2) 0.038(2) 0.035(2) 0.0052(16) 0.0028(16) 0.0016(16)
C19 0.049(3) 0.056(3) 0.042(2) 0.0075(19) 0.012(2) -0.0056(19)
C20 0.039(2) 0.0257(17) 0.036(2) 0.0011(15) 0.0060(17) 0.0030(14)
C21 0.040(2) 0.0320(19) 0.042(2) -0.0005(16) 0.0093(18) 0.0018(16)
C22 0.057(3) 0.043(2) 0.048(3) -0.0036(19) 0.018(2) 0.001(2)
C23 0.050(3) 0.048(2) 0.064(3) -0.006(2) 0.030(2) 0.000(2)
C24 0.034(2) 0.045(2) 0.063(3) -0.002(2) 0.011(2) -0.0004(17)
C25 0.029(2) 0.0325(18) 0.049(2) -0.0042(17) 0.0056(17) -0.0029(15)
C26 0.093(4) 0.069(3) 0.072(4) -0.012(3) -0.036(3) 0.005(3)
C27 0.033(2) 0.049(2) 0.047(3) -0.0082(19) 0.0001(18) -0.0069(17)
C28 0.064(3) 0.059(3) 0.066(3) -0.022(2) -0.004(2) 0.001(2)
C29 0.081(4) 0.060(3) 0.088(4) -0.002(3) -0.012(3) -0.024(3)
C30 0.051(3) 0.055(2) 0.033(2) -0.0043(19) 0.0060(19) -0.0022(19)
C31 0.086(4) 0.082(4) 0.068(3) 0.025(3) -0.021(3) -0.009(3)
C32 0.035(2) 0.042(2) 0.060(3) 0.0059(19) -0.0066(19) -0.0127(17)
C33 0.052(3) 0.043(2) 0.069(3) -0.005(2) -0.013(2) -0.0093(19)
C34 0.043(2) 0.047(2) 0.056(3) 0.016(2) 0.000(2) -0.0100(18)
C35 0.062(3) 0.0289(19) 0.087(4) -0.003(2) 0.034(3) -0.0011(19)
C36 0.040(2) 0.0342(19) 0.057(3) 0.0038(18) 0.002(2) 0.0066(16)
C37 0.072(3) 0.072(3) 0.045(3) 0.017(2) 0.003(2) 0.037(3)
C38 0.048(3) 0.034(2) 0.052(3) 0.0159(19) 0.000(2) -0.0139(18)
C39 0.050(3) 0.074(3) 0.062(3) 0.014(3) -0.001(3) -0.017(2)
C40 0.077(4) 0.091(4) 0.060(3) 0.011(3) 0.006(3) -0.029(3)
C41 0.073(4) 0.060(3) 0.077(4) 0.000(3) 0.025(3) -0.020(3)
C42 0.053(3) 0.050(3) 0.108(5) 0.031(3) 0.013(3) -0.006(2)
C43 0.067(3) 0.045(2) 0.061(3) 0.015(2) -0.007(3) -0.020(2)
C44 0.040(2) 0.045(2) 0.033(2) -0.0062(17) -0.0150(18) 0.0118(18)
C45 0.049(3) 0.049(2) 0.043(2) -0.0039(19) -0.003(2) 0.0015(18)
C46 0.061(3) 0.077(3) 0.038(2) -0.013(2) 0.000(2) 0.018(2)
C47 0.051(3) 0.093(4) 0.044(3) 0.013(3) 0.011(2) 0.007(3)
C48 0.043(3) 0.069(3) 0.059(3) 0.015(2) 0.008(2) -0.002(2)
C49 0.046(3) 0.045(2) 0.048(3) -0.0017(19) -0.007(2) 0.0009(19)

loop_
_atom_type_symbol
_atom_type_description
_atom_type_scat_dispersion_real
_atom_type_scat_dispersion_imag
_atom_type_scat_source
C C 0.0033 0.0016 'International Tables Vol C Tables 4.2.6.8 and 6.1.1.4'
H H 0.0000 0.0000 'International Tables Vol C Tables 4.2.6.8 and 6.1.1.4'
N N 0.0061 0.0033 'International Tables Vol C Tables 4.2.6.8 and 6.1.1.4'
Y Y -2.7962 3.5667 'International Tables Vol C Tables 4.2.6.8 and 6.1.1.4'

loop_
_geom_angle_atom_site_label_1
_geom_angle_atom_site_label_2
_geom_angle_atom_site_label_3
_geom_angle
N2 Y1 N1 88.03(10)
N2 Y1 C1 95.21(13)
N1 Y1 C1 107.51(14)
N2 Y1 C2 103.63(11)
N1 Y1 C2 124.82(11)
C1 Y1 C2 124.29(15)
N2 Y1 C38 125.82(11)
N1 Y1 C38 107.51(11)
C1 Y1 C38 30.72(13)
C2 Y1 C38 107.83(12)
N2 Y1 C6 26.35(9)
N1 Y1 C6 74.41(10)
C1 Y1 C6 120.55(13)
C2 Y1 C6 92.78(11)
C38 Y1 C6 151.19(11)
N2 Y1 C4 73.32(10)
N1 Y1 C4 25.25(9)
C1 Y1 C4 128.10(14)
C2 Y1 C4 107.55(10)
C38 Y1 C4 132.77(11)
C6 Y1 C4 53.26(10)
N2 Y1 C5 52.30(10)
N1 Y1 C5 52.21(9)
C1 Y1 C5 136.94(14)
C2 Y1 C5 93.55(11)
C38 Y1 C5 157.44(11)
C6 Y1 C5 27.67(9)
C4 Y1 C5 27.80(9)
C4 N1 C8 128.3(3)
C4 N1 Y1 107.9(2)
C8 N1 Y1 119.5(2)
C6 N2 C20 124.0(3)
C6 N2 Y1 105.6(2)
C20 N2 Y1 129.3(2)
C38 C1 Y1 91.4(2)
C38 C1 H1A 113.4
Y1 C1 H1A 113.4
C38 C1 H1B 113.4
Y1 C1 H1B 113.4
H1A C1 H1B 110.7
C44 C2 Y1 121.2(2)
C44 C2 H2A 107.0
Y1 C2 H2A 107.0
C44 C2 H2B 107.0
Y1 C2 H2B 107.0
H2A C2 H2B 106.8
C33 C3 C32 106.5(3)
C33 C3 C34 109.8(3)
C32 C3 C34 107.3(3)
C33 C3 C4 107.9(3)
C32 C3 C4 116.4(3)
C34 C3 C4 108.9(3)
N1 C4 C5 120.5(3)
N1 C4 C3 126.5(3)
C5 C4 C3 113.0(3)
N1 C4 Y1 46.89(16)
C5 C4 Y1 76.47(19)
C3 C4 Y1 162.0(2)
C6 C5 C4 136.9(3)
C6 C5 Y1 74.21(18)
C4 C5 Y1 75.73(18)
C6 C5 H5 111.5
C4 C5 H5 111.5
Y1 C5 H5 134.9
N2 C6 C5 120.4(3)
N2 C6 C7 126.0(3)
C5 C6 C7 113.3(3)
N2 C6 Y1 48.08(15)
C5 C6 Y1 78.12(18)
C7 C6 Y1 149.3(2)
C36 C7 C37 108.0(3)
C36 C7 C35 105.6(3)
C37 C7 C35 108.7(3)
C36 C7 C6 116.9(3)
C37 C7 C6 105.9(3)
C35 C7 C6 111.5(3)
C13 C8 C9 120.9(3)
C13 C8 N1 120.0(3)
C9 C8 N1 118.6(3)
C10 C9 C8 117.8(3)
C10 C9 C18 119.5(3)
C8 C9 C18 122.7(3)
C11 C10 C9 121.7(4)
C11 C10 H10 119.1
C9 C10 H10 119.1
C10 C11 C12 119.8(4)
C10 C11 H11 120.1
C12 C11 H11 120.1
C11 C12 C13 122.0(4)
C11 C12 H12 119.0
C13 C12 H12 119.0
C12 C13 C8 117.7(4)
C12 C13 C15 119.9(3)
C8 C13 C15 122.4(3)
C15 C14 H14A 109.5
C15 C14 H14B 109.5
H14A C14 H14B 109.5
C15 C14 H14C 109.5
H14A C14 H14C 109.5
H14B C14 H14C 109.5
C13 C15 C14 112.2(3)
C13 C15 C16 110.4(4)
C14 C15 C16 109.2(4)
C13 C15 H15 108.3
C14 C15 H15 108.3
C16 C15 H15 108.3
C15 C16 H16A 109.5
C15 C16 H16B 109.5
H16A C16 H16B 109.5
C15 C16 H16C 109.5
H16A C16 H16C 109.5
H16B C16 H16C 109.5
C18 C17 H17A 109.5
C18 C17 H17B 109.5
H17A C17 H17B 109.5
C18 C17 H17C 109.5
H17A C17 H17C 109.5
H17B C17 H17C 109.5
C17 C18 C9 110.4(3)
C17 C18 C19 109.0(3)
C9 C18 C19 112.6(3)
C17 C18 H18 108.2
C9 C18 H18 108.2
C19 C18 H18 108.2
C18 C19 H19A 109.5
C18 C19 H19B 109.5
H19A C19 H19B 109.5
C18 C19 H19C 109.5
H19A C19 H19C 109.5
H19B C19 H19C 109.5
C25 C20 C21 120.8(3)
C25 C20 N2 121.2(3)
C21 C20 N2 117.9(3)
C22 C21 C20 118.3(4)
C22 C21 C30 119.0(4)
C20 C21 C30 122.7(3)
C23 C22 C21 121.4(4)
C23 C22 H22 119.3
C21 C22 H22 119.3
C22 C23 C24 120.1(4)
C22 C23 H23 119.9
C24 C23 H23 119.9
C23 C24 C25 121.1(4)
C23 C24 H24 119.5
C25 C24 H24 119.5
C20 C25 C24 118.0(3)
C20 C25 C27 123.6(3)
C24 C25 C27 118.3(3)
C27 C26 H26A 109.5
C27 C26 H26B 109.5
H26A C26 H26B 109.5
C27 C26 H26C 109.5
H26A C26 H26C 109.5
H26B C26 H26C 109.5
C25 C27 C28 112.1(3)
C25 C27 C26 113.2(3)
C28 C27 C26 108.4(4)
C25 C27 H27 107.6
C28 C27 H27 107.6
C26 C27 H27 107.6
C27 C28 H28A 109.5
C27 C28 H28B 109.5
H28A C28 H28B 109.5
C27 C28 H28C 109.5
H28A C28 H28C 109.5
H28B C28 H28C 109.5
C30 C29 H29A 109.5
C30 C29 H29B 109.5
H29A C29 H29B 109.5
C30 C29 H29C 109.5
H29A C29 H29C 109.5
H29B C29 H29C 109.5
C29 C30 C31 109.8(4)
C29 C30 C21 113.5(4)
C31 C30 C21 111.6(3)
C29 C30 H30 107.2
C31 C30 H30 107.2
C21 C30 H30 107.2
C30 C31 H31A 109.5
C30 C31 H31B 109.5
H31A C31 H31B 109.5
C30 C31 H31C 109.5
H31A C31 H31C 109.5
H31B C31 H31C 109.5
C3 C32 H32A 109.5
C3 C32 H32B 109.5
H32A C32 H32B 109.5
C3 C32 H32C 109.5
H32A C32 H32C 109.5
H32B C32 H32C 109.5
C3 C33 H33A 109.5
C3 C33 H33B 109.5
H33A C33 H33B 109.5
C3 C33 H33C 109.5
H33A C33 H33C 109.5
H33B C33 H33C 109.5
C3 C34 H34A 109.5
C3 C34 H34B 109.5
H34A C34 H34B 109.5
C3 C34 H34C 109.5
H34A C34 H34C 109.5
H34B C34 H34C 109.5
C7 C35 H35A 109.5
C7 C35 H35B 109.5
H35A C35 H35B 109.5
C7 C35 H35C 109.5
H35A C35 H35C 109.5
H35B C35 H35C 109.5
C7 C36 H36A 109.5
C7 C36 H36B 109.5
H36A C36 H36B 109.5
C7 C36 H36C 109.5
H36A C36 H36C 109.5
H36B C36 H36C 109.5
C7 C37 H37A 109.5
C7 C37 H37B 109.5
H37A C37 H37B 109.5
C7 C37 H37C 109.5
H37A C37 H37C 109.5
H37B C37 H37C 109.5
C39 C38 C43 116.4(4)
C39 C38 C1 122.2(4)
C43 C38 C1 121.0(4)
C39 C38 Y1 95.4(3)
C43 C38 Y1 112.0(2)
C1 C38 Y1 57.8(2)
C40 C39 C38 122.7(5)
C40 C39 H39 118.6
C38 C39 H39 118.6
C41 C40 C39 121.3(5)
C41 C40 H40 119.3
C39 C40 H40 119.3
C40 C41 C42 119.9(5)
C40 C41 H41 120.0
C42 C41 H41 120.0
C41 C42 C43 119.6(5)
C41 C42 H42 120.2
C43 C42 H42 120.2
C42 C43 C38 120.0(4)
C42 C43 H43 120.0
C38 C43 H43 120.0
C2 C44 C45 121.3(4)
C2 C44 C49 124.2(3)
C45 C44 C49 114.5(4)
C46 C45 C44 122.2(4)
C46 C45 H45 118.9
C44 C45 H45 118.9
C47 C46 C45 121.3(4)
C47 C46 H46 119.4
C45 C46 H46 119.4
C46 C47 C48 118.6(4)
C46 C47 H47 120.7
C48 C47 H47 120.7
C49 C48 C47 120.3(4)
C49 C48 H48 119.8
C47 C48 H48 119.8
C48 C49 C44 123.1(4)
C48 C49 H49 118.5
C44 C49 H49 118.5

loop_
_geom_bond_atom_site_label_1
_geom_bond_atom_site_label_2
_geom_bond_distance
Y1 N2 2.258(3)
Y1 N1 2.273(3)
Y1 C1 2.391(4)
Y1 C2 2.485(4)
Y1 C38 2.823(4)
Y1 C6 2.924(3)
Y1 C4 2.964(3)
Y1 C5 2.973(3)
N1 C4 1.328(4)
N1 C8 1.448(4)
N2 C6 1.347(4)
N2 C20 1.444(4)
C1 C38 1.443(6)
C1 H1A 0.9900
C1 H1B 0.9900
C2 C44 1.402(5)
C2 H2A 0.9900
C2 H2B 0.9900
C3 C33 1.537(5)
C3 C32 1.536(5)
C3 C34 1.546(5)
C3 C4 1.562(5)
C4 C5 1.426(5)
C5 C6 1.411(5)
C5 H5 0.9500
C6 C7 1.560(5)
C7 C36 1.534(5)
C7 C37 1.538(5)
C7 C35 1.545(5)
C8 C13 1.406(5)
C8 C9 1.413(5)
C9 C10 1.387(5)
C9 C18 1.525(5)
C10 C11 1.369(5)
C10 H10 0.9500
C11 C12 1.369(5)
C11 H11 0.9500
C12 C13 1.387(5)
C12 H12 0.9500
C13 C15 1.519(5)
C14 C15 1.528(6)
C14 H14A 0.9800
C14 H14B 0.9800
C14 H14C 0.9800
C15 C16 1.536(6)
C15 H15 1.0000
C16 H16A 0.9800
C16 H16B 0.9800
C16 H16C 0.9800
C17 C18 1.524(5)
C17 H17A 0.9800
C17 H17B 0.9800
C17 H17C 0.9800
C18 C19 1.533(5)
C18 H18 1.0000
C19 H19A 0.9800
C19 H19B 0.9800
C19 H19C 0.9800
C20 C25 1.406(5)
C20 C21 1.410(5)
C21 C22 1.395(5)
C21 C30 1.516(5)
C22 C23 1.375(6)
C22 H22 0.9500
C23 C24 1.375(6)
C23 H23 0.9500
C24 C25 1.408(5)
C24 H24 0.9500
C25 C27 1.512(5)
C26 C27 1.529(6)
C26 H26A 0.9800
C26 H26B 0.9800
C26 H26C 0.9800
C27 C28 1.519(6)
C27 H27 1.0000
C28 H28A 0.9800
C28 H28B 0.9800
C28 H28C 0.9800
C29 C30 1.512(6)
C29 H29A 0.9800
C29 H29B 0.9800
C29 H29C 0.9800
C30 C31 1.505(6)
C30 H30 1.0000
C31 H31A 0.9800
C31 H31B 0.9800
C31 H31C 0.9800
C32 H32A 0.9800
C32 H32B 0.9800
C32 H32C 0.9800
C33 H33A 0.9800
C33 H33B 0.9800
C33 H33C 0.9800
C34 H34A 0.9800
C34 H34B 0.9800
C34 H34C 0.9800
C35 H35A 0.9800
C35 H35B 0.9800
C35 H35C 0.9800
C36 H36A 0.9800
C36 H36B 0.9800
C36 H36C 0.9800
C37 H37A 0.9800
C37 H37B 0.9800
C37 H37C 0.9800
C38 C39 1.376(6)
C38 C43 1.425(6)
C39 C40 1.367(7)
C39 H39 0.9500
C40 C41 1.347(7)
C40 H40 0.9500
C41 C42 1.381(7)
C41 H41 0.9500
C42 C43 1.418(7)
C42 H42 0.9500
C43 H43 0.9500
C44 C45 1.405(5)
C44 C49 1.418(5)
C45 C46 1.385(6)
C45 H45 0.9500
C46 C47 1.375(6)
C46 H46 0.9500
C47 C48 1.377(6)
C47 H47 0.9500
C48 C49 1.378(6)
C48 H48 0.9500
C49 H49 0.9500

loop_
_geom_torsion_atom_site_label_1
_geom_torsion_atom_site_label_2
_geom_torsion_atom_site_label_3
_geom_torsion_atom_site_label_4
_geom_torsion
N2 Y1 N1 C4 -53.1(2)
C1 Y1 N1 C4 -148.0(2)
C2 Y1 N1 C4 52.2(3)
C38 Y1 N1 C4 179.8(2)
C6 Y1 N1 C4 -30.2(2)
C5 Y1 N1 C4 -11.50(19)
N2 Y1 N1 C8 148.4(2)
C1 Y1 N1 C8 53.6(3)
C2 Y1 N1 C8 -106.3(2)
C38 Y1 N1 C8 21.4(3)
C6 Y1 N1 C8 171.3(2)
C4 Y1 N1 C8 -158.4(4)
C5 Y1 N1 C8 -169.9(3)
N1 Y1 N2 C6 57.6(2)
C1 Y1 N2 C6 165.0(2)
C2 Y1 N2 C6 -67.9(2)
C38 Y1 N2 C6 167.8(2)
C4 Y1 N2 C6 36.7(2)
C5 Y1 N2 C6 16.0(2)
N1 Y1 N2 C20 -134.4(3)
C1 Y1 N2 C20 -27.0(3)
C2 Y1 N2 C20 100.2(3)
C38 Y1 N2 C20 -24.1(3)
C6 Y1 N2 C20 168.1(4)
C4 Y1 N2 C20 -155.2(3)
C5 Y1 N2 C20 -175.9(3)
N2 Y1 C1 C38 175.4(3)
N1 Y1 C1 C38 -95.0(3)
C2 Y1 C1 C38 65.0(3)
C6 Y1 C1 C38 -176.9(2)
C4 Y1 C1 C38 -111.7(3)
C5 Y1 C1 C38 -147.9(2)
N2 Y1 C2 C44 124.2(3)
N1 Y1 C2 C44 27.0(3)
C1 Y1 C2 C44 -129.6(3)
C38 Y1 C2 C44 -100.5(3)
C6 Y1 C2 C44 99.9(3)
C4 Y1 C2 C44 47.7(3)
C5 Y1 C2 C44 72.2(3)
C8 N1 C4 C5 178.3(3)
Y1 N1 C4 C5 22.4(4)
C8 N1 C4 C3 -2.2(5)
Y1 N1 C4 C3 -158.1(3)
C8 N1 C4 Y1 155.9(4)
C33 C3 C4 N1 -123.4(4)
C32 C3 C4 N1 -3.9(5)
C34 C3 C4 N1 117.5(4)
C33 C3 C4 C5 56.0(4)
C32 C3 C4 C5 175.6(3)
C34 C3 C4 C5 -63.1(4)
C33 C3 C4 Y1 175.0(6)
C32 C3 C4 Y1 -65.5(9)
C34 C3 C4 Y1 55.9(8)
N2 Y1 C4 N1 123.4(2)
C1 Y1 C4 N1 40.0(3)
C2 Y1 C4 N1 -137.2(2)
C38 Y1 C4 N1 -0.3(3)
C6 Y1 C4 N1 142.8(2)
C5 Y1 C4 N1 160.3(3)
N2 Y1 C4 C5 -36.82(19)
N1 Y1 C4 C5 -160.3(3)
C1 Y1 C4 C5 -120.2(2)
C2 Y1 C4 C5 62.6(2)
C38 Y1 C4 C5 -160.5(2)
C6 Y1 C4 C5 -17.49(17)
N2 Y1 C4 C3 -160.9(8)
N1 Y1 C4 C3 75.7(7)
C1 Y1 C4 C3 115.7(7)
C2 Y1 C4 C3 -61.5(8)
C38 Y1 C4 C3 75.4(8)
C6 Y1 C4 C3 -141.5(8)
C5 Y1 C4 C3 -124.1(8)
N1 C4 C5 C6 30.3(6)
C3 C4 C5 C6 -149.2(4)
Y1 C4 C5 C6 46.9(4)
N1 C4 C5 Y1 -16.6(3)
C3 C4 C5 Y1 163.8(3)
N2 Y1 C5 C6 -15.28(18)
N1 Y1 C5 C6 -138.3(2)
C1 Y1 C5 C6 -64.0(3)
C2 Y1 C5 C6 89.2(2)
C38 Y1 C5 C6 -109.1(3)
C4 Y1 C5 C6 -148.8(3)
N2 Y1 C5 C4 133.5(2)
N1 Y1 C5 C4 10.51(17)
C1 Y1 C5 C4 84.7(3)
C2 Y1 C5 C4 -122.0(2)
C38 Y1 C5 C4 39.6(4)
C6 Y1 C5 C4 148.8(3)
C20 N2 C6 C5 159.0(3)
Y1 N2 C6 C5 -32.2(4)
C20 N2 C6 C7 -27.9(5)
Y1 N2 C6 C7 140.9(3)
C20 N2 C6 Y1 -168.9(4)
C4 C5 C6 N2 -23.5(6)
Y1 C5 C6 N2 23.9(3)
C4 C5 C6 C7 162.6(4)
Y1 C5 C6 C7 -150.1(3)
C4 C5 C6 Y1 -47.4(4)
N1 Y1 C6 N2 -118.9(2)
C1 Y1 C6 N2 -17.4(3)
C2 Y1 C6 N2 115.7(2)
C38 Y1 C6 N2 -20.8(4)
C4 Y1 C6 N2 -134.4(2)
C5 Y1 C6 N2 -152.0(3)
N2 Y1 C6 C5 152.0(3)
N1 Y1 C6 C5 33.11(19)
C1 Y1 C6 C5 134.5(2)
C2 Y1 C6 C5 -92.3(2)
C38 Y1 C6 C5 131.2(3)
C4 Y1 C6 C5 17.57(18)
N2 Y1 C6 C7 -92.0(5)
N1 Y1 C6 C7 149.1(5)
C1 Y1 C6 C7 -109.5(5)
C2 Y1 C6 C7 23.6(4)
C38 Y1 C6 C7 -112.8(4)
C4 Y1 C6 C7 133.5(5)
C5 Y1 C6 C7 116.0(5)
N2 C6 C7 C36 17.4(5)
C5 C6 C7 C36 -169.0(3)
Y1 C6 C7 C36 84.3(5)
N2 C6 C7 C37 -102.9(4)
C5 C6 C7 C37 70.7(4)
Y1 C6 C7 C37 -36.0(6)
N2 C6 C7 C35 139.0(4)
C5 C6 C7 C35 -47.4(4)
Y1 C6 C7 C35 -154.1(4)
C4 N1 C8 C13 104.0(4)
Y1 N1 C8 C13 -102.5(3)
C4 N1 C8 C9 -83.6(4)
Y1 N1 C8 C9 69.9(3)
C13 C8 C9 C10 -2.5(5)
N1 C8 C9 C10 -174.8(3)
C13 C8 C9 C18 175.2(3)
N1 C8 C9 C18 2.9(5)
C8 C9 C10 C11 -0.9(5)
C18 C9 C10 C11 -178.7(3)
C9 C10 C11 C12 2.2(6)
C10 C11 C12 C13 0.0(6)
C11 C12 C13 C8 -3.2(6)
C11 C12 C13 C15 176.8(4)
C9 C8 C13 C12 4.5(5)
N1 C8 C13 C12 176.7(3)
C9 C8 C13 C15 -175.6(3)
N1 C8 C13 C15 -3.3(5)
C12 C13 C15 C14 -49.9(5)
C8 C13 C15 C14 130.1(4)
C12 C13 C15 C16 72.1(5)
C8 C13 C15 C16 -107.9(4)
C10 C9 C18 C17 69.7(4)
C8 C9 C18 C17 -108.0(4)
C10 C9 C18 C19 -52.4(4)
C8 C9 C18 C19 129.9(3)
C6 N2 C20 C25 107.5(4)
Y1 N2 C20 C25 -58.5(4)
C6 N2 C20 C21 -76.5(4)
Y1 N2 C20 C21 117.4(3)
C25 C20 C21 C22 -5.7(5)
N2 C20 C21 C22 178.4(3)
C25 C20 C21 C30 172.1(3)
N2 C20 C21 C30 -3.8(5)
C20 C21 C22 C23 1.3(6)
C30 C21 C22 C23 -176.6(4)
C21 C22 C23 C24 3.0(6)
C22 C23 C24 C25 -2.9(6)
C21 C20 C25 C24 5.8(5)
N2 C20 C25 C24 -178.4(3)
C21 C20 C25 C27 -176.3(3)
N2 C20 C25 C27 -0.5(5)
C23 C24 C25 C20 -1.4(5)
C23 C24 C25 C27 -179.4(4)
C20 C25 C27 C28 123.2(4)
C24 C25 C27 C28 -58.9(5)
C20 C25 C27 C26 -113.9(4)
C24 C25 C27 C26 64.0(5)
C22 C21 C30 C29 -73.0(5)
C20 C21 C30 C29 109.2(4)
C22 C21 C30 C31 51.7(5)
C20 C21 C30 C31 -126.1(4)
Y1 C1 C38 C39 -74.7(4)
Y1 C1 C38 C43 98.0(3)
N2 Y1 C38 C39 119.3(3)
N1 Y1 C38 C39 -140.1(3)
C1 Y1 C38 C39 124.9(4)
C2 Y1 C38 C39 -3.2(3)
C6 Y1 C38 C39 130.5(3)
C4 Y1 C38 C39 -140.0(3)
C5 Y1 C38 C39 -163.9(3)
N2 Y1 C38 C43 -119.3(3)
N1 Y1 C38 C43 -18.8(3)
C1 Y1 C38 C43 -113.7(5)
C2 Y1 C38 C43 118.2(3)
C6 Y1 C38 C43 -108.1(3)
C4 Y1 C38 C43 -18.6(4)
C5 Y1 C38 C43 -42.5(5)
N2 Y1 C38 C1 -5.6(3)
N1 Y1 C38 C1 95.0(3)
C2 Y1 C38 C1 -128.1(3)
C6 Y1 C38 C1 5.6(4)
C4 Y1 C38 C1 95.1(3)
C5 Y1 C38 C1 71.2(4)
C43 C38 C39 C40 3.4(6)
C1 C38 C39 C40 176.4(4)
Y1 C38 C39 C40 121.3(4)
C38 C39 C40 C41 -2.1(7)
C39 C40 C41 C42 0.2(7)
C40 C41 C42 C43 0.4(7)
C41 C42 C43 C38 1.0(6)
C39 C38 C43 C42 -2.7(5)
C1 C38 C43 C42 -175.8(3)
Y1 C38 C43 C42 -111.1(4)
Y1 C2 C44 C45 114.9(4)
Y1 C2 C44 C49 -64.1(4)
C2 C44 C45 C46 -177.6(4)
C49 C44 C45 C46 1.5(6)
C44 C45 C46 C47 -0.6(7)
C45 C46 C47 C48 -1.0(7)
C46 C47 C48 C49 1.5(7)
C47 C48 C49 C44 -0.5(6)
C2 C44 C49 C48 178.1(4)
C45 C44 C49 C48 -1.0(6)
